data_4344520
loop_
_publ_author_name
'Latturner, S.E.'
'Kanatzidis, M.G.'

_publ_section_title
;
 Gd1.33 Pt3 (Al, Si)8 and Gd0.67 Pt2 (Al, Si)5: two structures containing
 a disordered Gd/Al layer grown in liquid aluminium
;
_journal_name_full 'Inorganic Chemistry'
_journal_page_first 5479
_journal_page_last 5486
_journal_volume 41
_journal_year 2002
_chemical_formula_sum 'Al4 Gd0.52 Pt2 Si'
_chemical_name_systematic 'Gd0.52 Pt2 Al4 Si'
_space_group_IT_number 194
_symmetry_space_group_name_Hall '-P 6c 2c'
_symmetry_space_group_name_H-M 'P 63/m m c'
_cell_angle_alpha 90
_cell_angle_beta 90
_cell_angle_gamma 120
_cell_formula_units_Z 2
_cell_length_a 4.2482
_cell_length_b 4.2482
_cell_length_c 16.156
_cell_volume 252.508
_citation_journal_id_ASTM INOCAJ
_cod_data_source_file Latturner_INOCAJ_2002_361.cif
_cod_data_source_block Al4Gd0.52Pt2Si1
_cod_original_cell_volume 252.5076
_cod_original_formula_sum 'Al4 Gd0.52 Pt2 Si1'
_cod_database_code 4344520

loop_
_symmetry_equiv_pos_as_xyz
x,y,z
x-y,x,z+1/2
-y,x-y,z
-x,-y,z+1/2
-x+y,-x,z
y,-x+y,z+1/2
-y,-x,-z+1/2
x-y,-y,-z
x,x-y,-z+1/2
y,x,-z
-x+y,y,-z+1/2
-x,-x+y,-z
-x,-y,-z
-x+y,-x,-z-1/2
y,-x+y,-z
x,y,-z-1/2
x-y,x,-z
-y,x-y,-z-1/2
y,x,z-1/2
-x+y,y,z
-x,-x+y,z-1/2
-y,-x,z
x-y,-y,z-1/2
x,x-y,z

loop_
_atom_site_label
_atom_site_type_symbol
_atom_site_fract_x
_atom_site_fract_y
_atom_site_fract_z
_atom_site_occupancy
_atom_site_U_iso_or_equiv
Pt1 Pt 0.3333 0.6667 0.61015 1 0.0
Al3 Al 0.5304 0.0608 0.25 0.257 0.0
Si2 Si 0.3333 0.6667 0.0479 0.2 0.0
Al1 Al 0 0 0.1382 0.8 0.0
Si3 Si 0.5304 0.0608 0.25 0.064 0.0
Si1 Si 0 0 0.1382 0.2 0.0
Gd1 Gd 0.3333 0.6667 0.25 0.525 0.0
Al2 Al 0.3333 0.6667 0.0479 0.8 0.0
